data_1525821
loop_
_publ_author_name
'Liu, J.'
'Hardy, J. R.'
'Duan, C.-G.'
'Mei, W. N.'
'Smith, R. W.'
'Ossowski, M. M.'

_publ_section_title
;
 Molecular dynamics simulation of structural phase transitions in RbN O3
 and Cs N O3
;
_journal_issue 1
_journal_name_full 'Journal of Solid State Chemistry'
_journal_page_first 222
_journal_page_last 229
_journal_paper_doi 10.1006/jssc.2001.9226
_journal_volume 160
_journal_year 2001
_chemical_formula_sum 'Cs N O3'
_chemical_name_systematic 'Cs (N O3)'
_space_group_crystal_system trigonal
_space_group_IT_number 144
_space_group_name_Hall 'P 31'
_space_group_name_H-M_alt 'P 31'
_cell_angle_alpha 90
_cell_angle_beta 90
_cell_angle_gamma 120
_cell_formula_units_Z 9
_cell_length_a 10.492
_cell_length_b 10.492
_cell_length_c 7.389
_cell_volume 704.422
_citation_journal_id_ASTM JSSCBI
_cod_data_source_file Liu_JSSCBI_2001_1621.cif
_cod_data_source_block Cs1N1O3
_cod_original_cell_volume 704.4219
_cod_original_formula_sum 'Cs1 N1 O3'
_cod_database_code 1525821

loop_
_space_group_symop_id
_space_group_symop_operation_xyz
1 x,y,z
2 -y,x-y,z+1/3
3 -x+y,-x,z+2/3

loop_
_atom_site_label
_atom_site_type_symbol
_atom_site_fract_x
_atom_site_fract_y
_atom_site_fract_z
_atom_site_occupancy
_atom_site_U_iso_or_equiv
Cs1 Cs+1 0.449 0.5581 0.6464 1 0.0
Cs2 Cs+1 0.1185 0.2219 0.0003 1 0.0
Cs3 Cs+1 0.7818 0.2248 0.6353 1 0.0
N1 N+5 0.4585 0.5901 0.1681 1 0.0
N2 N+5 0.1007 0.2048 0.5231 1 0.0
N3 N+5 0.7664 0.2283 0.1038 1 0.0
O1 O-2 0.4438 0.6758 0.2665 1 0.0
O2 O-2 0.3873 0.4581 0.1978 1 0.0
O3 O-2 0.5452 0.6381 0.0415 1 0.0
O4 O-2 0.0039 0.1101 0.6177 1 0.0
O5 O-2 0.2297 0.2498 0.5607 1 0.0
O6 O-2 0.0673 0.2539 0.2929 1 0.0
O7 O-2 0.7424 0.1488 0.2352 1 0.0
O8 O-2 0.8924 0.3119 0.0537 1 0.0
O9 O-2 0.6634 0.2239 0.0207 1 0.0
